data_7246084
loop_
_publ_author_name
'Dinda, Susanta'
'Pahari, Goutam'
'Maiti, Anupam'
'Ghoshal, Debajyoti'

_publ_section_title
;
 Solvent induced reversible single-crystal-to-single-crystal structural
 transformation in dynamic metal organic frameworks: a case of enhanced
 hydrogen sorption in polycatenated framework
;
_journal_issue 7
_journal_name_full CrystEngComm
_journal_page_first 1116
_journal_page_last 1125
_journal_paper_doi 10.1039/D2CE01559E
_journal_volume 25
_journal_year 2023
_chemical_formula_sum 'C23 H20 N8 O10 Zn2'
_chemical_formula_weight 699.21
_space_group_crystal_system triclinic
_space_group_IT_number 2
_space_group_name_Hall '-P 1'
_space_group_name_H-M_alt 'P -1'
_atom_sites_solution_hydrogens mixed
_audit_creation_method SHELXL-2016/6
_audit_update_record
;
2022-09-22 deposited with the CCDC.	2023-01-09 downloaded from the CCDC.
;
_cell_angle_alpha 87.621(5)
_cell_angle_beta 72.178(5)
_cell_angle_gamma 77.266(5)
_cell_formula_units_Z 2
_cell_length_a 8.940(5)
_cell_length_b 12.233(5)
_cell_length_c 14.394(5)
_cell_measurement_reflns_used 250
_cell_measurement_temperature 298(2)
_cell_measurement_theta_max 27.8
_cell_measurement_theta_min 1.8
_cell_volume 1461.2(11)
_computing_cell_refinement 'SMART APEX II'
_computing_data_collection 'SMART APEX II (Bruker,2010)'
_computing_data_reduction 'SAINT (Bruker,2000)'
_computing_molecular_graphics 'Ortep-3v2 for windows (Farrugia, 1997)'
_computing_publication_material 'PLATON (Spek, 2008)'
_computing_structure_refinement 'SHELXL-2016/6 (Sheldrick, 2016)'
_computing_structure_solution 'SHELXT 2014/5 (Sheldrick, 2014)'
_diffrn_ambient_temperature 298(2)
_diffrn_measured_fraction_theta_full 1.000
_diffrn_measured_fraction_theta_max 0.998
_diffrn_measurement_device_type 'CCD area detector'
_diffrn_measurement_method 'phi and omega scans'
_diffrn_radiation_type MoK\a
_diffrn_radiation_wavelength 0.71073
_diffrn_reflns_av_R_equivalents 0.0600
_diffrn_reflns_av_unetI/netI 0.0384
_diffrn_reflns_Laue_measured_fraction_full 1.000
_diffrn_reflns_Laue_measured_fraction_max 0.998
_diffrn_reflns_limit_h_max 11
_diffrn_reflns_limit_h_min -11
_diffrn_reflns_limit_k_max 15
_diffrn_reflns_limit_k_min -15
_diffrn_reflns_limit_l_max 18
_diffrn_reflns_limit_l_min -18
_diffrn_reflns_number 51656
_diffrn_reflns_point_group_measured_fraction_full 1.000
_diffrn_reflns_point_group_measured_fraction_max 0.998
_diffrn_reflns_theta_full 25.242
_diffrn_reflns_theta_max 27.505
_diffrn_reflns_theta_min 1.707
_diffrn_source 'fine-focus sealed tube'
_exptl_absorpt_coefficient_mu 1.708
_exptl_absorpt_correction_T_max 0.884
_exptl_absorpt_correction_T_min 0.810
_exptl_absorpt_correction_type multi-scan
_exptl_absorpt_process_details
;
'XPREP' - A PROGRAM DATA PREPARATION & RECIPROCAL 
SPACE EXPLORATION,
Bruker Analytical X-ray Systems, 1997
;
_exptl_crystal_colour colourless
_exptl_crystal_density_diffrn 1.589
_exptl_crystal_density_method 'not measured'
_exptl_crystal_description needle
_exptl_crystal_F_000 708
_exptl_crystal_size_max 0.18
_exptl_crystal_size_mid 0.18
_exptl_crystal_size_min 0.10
_refine_diff_density_max 0.800
_refine_diff_density_min -0.395
_refine_diff_density_rms 0.079
_refine_ls_extinction_method none
_refine_ls_goodness_of_fit_ref 1.091
_refine_ls_hydrogen_treatment mixed
_refine_ls_matrix_type full
_refine_ls_number_parameters 404
_refine_ls_number_reflns 6702
_refine_ls_number_restraints 0
_refine_ls_restrained_S_all 1.091
_refine_ls_R_factor_all 0.0710
_refine_ls_R_factor_gt 0.0509
_refine_ls_shift/su_max 0.000
_refine_ls_shift/su_mean 0.000
_refine_ls_structure_factor_coef Fsqd
_refine_ls_weighting_details 'w=1/[\s^2^(Fo^2^)+(0.0490P)^2^+1.8235P] where P=(Fo^2^+2Fc^2^)/3'
_refine_ls_weighting_scheme calc
_refine_ls_wR_factor_gt 0.1156
_refine_ls_wR_factor_ref 0.1246
_reflns_Friedel_coverage 0.000
_reflns_number_gt 5215
_reflns_number_total 6702
_reflns_threshold_expression 'I > 2\s(I)'
_cod_data_source_file d2ce01559e2.cif
_cod_data_source_block DG1
_cod_depositor_comments 'Adding full bibliography for 7246084--7246089.cif.'
_cod_database_code 7246084
_shelx_shelxl_version_number 2016/6
_shelx_space_group_comment
;
The symmetry employed for this shelxl refinement is uniquely defined
by the following loop, which should always be used as a source of
symmetry information in preference to the above space-group names.
They are only intended as comments.
;
_exptl_absorpt_special_details
;
?
;

loop_
_space_group_symop_operation_xyz
'x, y, z'
'-x, -y, -z'

loop_
_atom_site_label
_atom_site_type_symbol
_atom_site_fract_x
_atom_site_fract_y
_atom_site_fract_z
_atom_site_U_iso_or_equiv
_atom_site_adp_type
_atom_site_occupancy
_atom_site_site_symmetry_order
_atom_site_calc_flag
_atom_site_refinement_flags_posn
_atom_site_refinement_flags_adp
_atom_site_refinement_flags_occupancy
_atom_site_disorder_assembly
_atom_site_disorder_group
Zn1 Zn 0.37375(5) 0.19489(3) 0.48273(3) 0.03624(13) Uani 1 1 d . . . . .
Zn2 Zn 1.17758(5) -0.20523(3) 0.04435(3) 0.03477(13) Uani 1 1 d . . . . .
O5 O 1.0467(3) -0.3071(2) 0.0222(2) 0.0513(7) Uani 1 1 d . . . . .
O2 O 1.0011(3) -0.0919(2) 0.1229(2) 0.0514(7) Uani 1 1 d . . . . .
N7 N 1.4364(4) 0.1361(3) -0.2463(2) 0.0371(7) Uani 1 1 d . . . . .
O3 O 0.5857(3) 0.1181(2) 0.4003(2) 0.0514(7) Uani 1 1 d . . . . .
N3 N 0.3543(4) 0.6525(2) 0.2677(2) 0.0412(7) Uani 1 1 d . . . . .
N8 N 1.3746(4) 0.1912(2) -0.3789(2) 0.0337(6) Uani 1 1 d . . . . .
N5 N 1.3315(4) -0.1470(2) -0.0667(2) 0.0367(7) Uani 1 1 d . . . . .
N4 N 0.2961(4) 0.7161(2) 0.1362(2) 0.0387(7) Uani 1 1 d . . . . .
O8 O 0.0423(3) 0.2056(3) 0.5722(2) 0.0538(8) Uani 1 1 d . . . . .
O4 O 0.6919(4) 0.2562(3) 0.4308(2) 0.0644(9) Uani 1 1 d . . . . .
O1 O 1.1454(3) 0.0153(3) 0.1595(2) 0.0580(8) Uani 1 1 d . . . . .
N6 N 1.4686(4) -0.0301(3) -0.1519(2) 0.0402(7) Uani 1 1 d . . . . .
N2 N 0.2904(5) 0.5230(3) 0.3944(3) 0.0528(9) Uani 1 1 d . . . . .
N1 N 0.3048(4) 0.3486(3) 0.4358(2) 0.0465(8) Uani 1 1 d . . . . .
C4 C 1.5198(5) 0.0745(4) -0.1815(3) 0.0503(11) Uani 1 1 d . . . . .
H4A H 1.499171 0.120716 -0.123946 0.060 Uiso 1 1 calc R U . . .
H4B H 1.634808 0.058123 -0.214457 0.060 Uiso 1 1 calc R U . . .
O6 O 1.2881(4) -0.4066(3) -0.0527(3) 0.0746(11) Uani 1 1 d . . . . .
C12 C 0.2473(5) 0.7227(3) 0.2318(3) 0.0384(8) Uani 1 1 d . . . . .
H12 H 0.152639 0.769059 0.269470 0.046 Uiso 1 1 calc R U . . .
C1 C 1.4447(5) -0.2032(3) -0.1475(3) 0.0462(10) Uani 1 1 d . . . . .
H1 H 1.459396 -0.278505 -0.163364 0.055 Uiso 1 1 calc R U . . .
O1W O 0.7740(6) -0.2090(4) -0.0437(3) 0.0962(13) Uani 1 1 d . . . . .
C24 C 1.2601(5) 0.2494(3) -0.2993(3) 0.0426(9) Uani 1 1 d . . . . .
H24 H 1.170758 0.303802 -0.301995 0.051 Uiso 1 1 calc R U . . .
C6 C 1.4784(4) 0.1230(3) -0.3444(3) 0.0359(8) Uani 1 1 d . . . . .
H6 H 1.568437 0.072483 -0.382019 0.043 Uiso 1 1 calc R U . . .
C11 C 0.3338(7) 0.6315(3) 0.3701(3) 0.0577(12) Uani 1 1 d . . . . .
H11A H 0.249876 0.690418 0.409595 0.069 Uiso 1 1 calc R U . . .
H11B H 0.433077 0.631718 0.384178 0.069 Uiso 1 1 calc R U . . .
C16 C 0.8538(5) 0.1191(4) 0.3097(3) 0.0467(10) Uani 1 1 d . . . . .
C13 C 0.4753(5) 0.5974(3) 0.1903(3) 0.0505(10) Uani 1 1 d . . . . .
H13 H 0.564883 0.543239 0.193063 0.061 Uiso 1 1 calc R U . . .
C10 C 0.3780(6) 0.4318(3) 0.4208(3) 0.0475(10) Uani 1 1 d . . . . .
H10 H 0.479075 0.427733 0.427784 0.057 Uiso 1 1 calc R U . . .
C17 C 0.8675(5) 0.0376(3) 0.2504(3) 0.0403(9) Uani 1 1 d . . . . .
C5 C 1.2962(5) 0.2161(3) -0.2178(3) 0.0453(10) Uani 1 1 d . . . . .
H5 H 1.237817 0.241956 -0.154418 0.054 Uiso 1 1 calc R U . . .
C18 C 1.0181(5) -0.0148(3) 0.1718(3) 0.0396(8) Uani 1 1 d . . . . .
C2 C 1.3493(5) -0.0427(3) -0.0724(3) 0.0390(8) Uani 1 1 d . . . . .
H2 H 1.287207 0.014397 -0.027221 0.047 Uiso 1 1 calc R U . . .
C20 C 1.0737(6) -0.4974(4) -0.0212(4) 0.0564(12) Uani 1 1 d . . . . .
C23 C 0.4395(5) 0.6369(4) 0.1100(3) 0.0495(10) Uani 1 1 d . . . . .
H23 H 0.501509 0.614626 0.046307 0.059 Uiso 1 1 calc R U . . .
C19 C 1.1420(5) -0.3973(3) -0.0189(3) 0.0506(11) Uani 1 1 d . . . . .
C3 C 1.5310(5) -0.1319(4) -0.2000(3) 0.0486(10) Uani 1 1 d . . . . .
H3 H 1.616086 -0.148481 -0.257450 0.058 Uiso 1 1 calc R U . . .
C15 C 0.7001(5) 0.1690(4) 0.3865(3) 0.0449(9) Uani 1 1 d . . . . .
C1S C 0.8001(10) 0.4411(7) 0.3602(5) 0.099(2) Uani 1 1 d . . . . .
C8 C 0.1648(7) 0.3873(5) 0.4140(6) 0.106(3) Uani 1 1 d . . . . .
H8 H 0.088644 0.345693 0.415492 0.127 Uiso 1 1 calc R U . . .
C9 C 0.1546(7) 0.4956(6) 0.3898(6) 0.113(3) Uani 1 1 d . . . . .
H9 H 0.070226 0.542559 0.373196 0.136 Uiso 1 1 calc R U . . .
O7 O 0.2374(4) 0.0984(2) 0.4582(2) 0.0493(7) Uani 1 1 d . . . . .
C21 C 0.0938(5) 0.1230(3) 0.5183(3) 0.0423(9) Uani 1 1 d . . . . .
C22 C -0.0202(6) 0.0472(4) 0.5253(4) 0.0542(11) Uani 1 1 d . . . . .
O1S O 0.846(2) 0.4307(9) 0.2791(11) 0.340(9) Uani 1 1 d . . . . .
H17 H 0.780(5) 0.009(3) 0.255(3) 0.052(13) Uiso 1 1 d . . . . .
H16 H 0.927(6) 0.152(4) 0.299(3) 0.058(15) Uiso 1 1 d . . . . .
H20 H 1.139(6) -0.565(5) -0.052(4) 0.082(17) Uiso 1 1 d . . . . .
H22 H -0.072(4) -0.010(3) 0.532(2) 0.014(8) Uiso 1 1 d . . . . .

loop_
_atom_site_aniso_label
_atom_site_aniso_U_11
_atom_site_aniso_U_22
_atom_site_aniso_U_33
_atom_site_aniso_U_23
_atom_site_aniso_U_13
_atom_site_aniso_U_12
Zn1 0.0410(3) 0.0316(2) 0.0333(2) 0.00242(17) -0.00914(18) -0.00564(18)
Zn2 0.0358(2) 0.0299(2) 0.0367(2) 0.00124(16) -0.00501(18) -0.01189(17)
O5 0.0445(16) 0.0422(16) 0.068(2) -0.0116(14) -0.0126(14) -0.0160(13)
O2 0.0447(16) 0.0410(15) 0.0615(19) -0.0155(13) -0.0058(14) -0.0066(13)
N7 0.0408(17) 0.0384(17) 0.0383(17) 0.0122(13) -0.0147(14) -0.0199(14)
O3 0.0441(16) 0.0505(17) 0.0498(17) -0.0063(13) -0.0032(13) -0.0046(14)
N3 0.053(2) 0.0279(15) 0.0425(18) 0.0053(13) -0.0150(15) -0.0079(14)
N8 0.0350(16) 0.0308(15) 0.0323(16) 0.0043(12) -0.0073(13) -0.0060(12)
N5 0.0412(17) 0.0308(15) 0.0361(17) 0.0058(12) -0.0077(14) -0.0107(13)
N4 0.0404(17) 0.0330(16) 0.0372(17) 0.0044(13) -0.0050(14) -0.0074(13)
O8 0.0456(17) 0.0499(17) 0.0605(19) -0.0043(15) -0.0043(14) -0.0152(14)
O4 0.068(2) 0.058(2) 0.059(2) -0.0219(16) -0.0103(17) -0.0058(16)
O1 0.0379(16) 0.062(2) 0.069(2) -0.0142(16) -0.0093(15) -0.0068(14)
N6 0.0438(18) 0.0416(18) 0.0415(18) 0.0158(14) -0.0169(15) -0.0193(15)
N2 0.057(2) 0.0406(19) 0.055(2) 0.0212(16) -0.0154(18) -0.0041(16)
N1 0.0452(19) 0.0422(19) 0.049(2) 0.0180(15) -0.0126(16) -0.0078(15)
C4 0.058(3) 0.052(2) 0.060(3) 0.027(2) -0.033(2) -0.033(2)
O6 0.056(2) 0.052(2) 0.104(3) -0.0189(19) 0.0005(19) -0.0187(16)
C12 0.042(2) 0.0273(17) 0.040(2) 0.0055(15) -0.0055(17) -0.0069(15)
C1 0.055(2) 0.037(2) 0.039(2) 0.0013(16) -0.0052(19) -0.0075(18)
O1W 0.109(3) 0.082(3) 0.110(3) 0.007(2) -0.051(3) -0.022(3)
C24 0.043(2) 0.036(2) 0.043(2) -0.0013(16) -0.0091(18) 0.0000(16)
C6 0.0340(19) 0.0338(18) 0.038(2) 0.0062(15) -0.0071(16) -0.0101(15)
C11 0.089(4) 0.035(2) 0.048(3) 0.0070(18) -0.024(2) -0.007(2)
C16 0.042(2) 0.046(2) 0.049(2) -0.0048(19) -0.0097(19) -0.0097(19)
C13 0.044(2) 0.040(2) 0.059(3) -0.0006(19) -0.011(2) 0.0005(18)
C10 0.060(3) 0.037(2) 0.047(2) 0.0059(17) -0.024(2) -0.0061(19)
C17 0.0315(19) 0.040(2) 0.049(2) -0.0016(17) -0.0129(17) -0.0049(16)
C5 0.050(2) 0.045(2) 0.036(2) -0.0038(17) -0.0031(18) -0.0132(19)
C18 0.036(2) 0.0357(19) 0.044(2) 0.0024(16) -0.0111(17) -0.0013(16)
C2 0.047(2) 0.0327(18) 0.037(2) 0.0058(15) -0.0114(17) -0.0105(16)
C20 0.054(3) 0.035(2) 0.073(3) -0.014(2) -0.003(2) -0.014(2)
C23 0.047(2) 0.049(2) 0.044(2) 0.0000(19) -0.0053(19) -0.0043(19)
C19 0.047(2) 0.039(2) 0.062(3) -0.0101(19) -0.004(2) -0.0175(19)
C3 0.047(2) 0.056(3) 0.037(2) 0.0061(18) -0.0034(18) -0.013(2)
C15 0.043(2) 0.048(2) 0.037(2) -0.0019(17) -0.0108(17) 0.0028(18)
C1S 0.115(6) 0.105(6) 0.077(4) -0.022(4) -0.013(4) -0.040(4)
C8 0.066(4) 0.093(4) 0.179(7) 0.090(5) -0.060(4) -0.041(3)
C9 0.061(4) 0.097(5) 0.192(8) 0.098(5) -0.058(4) -0.028(3)
O7 0.0517(17) 0.0407(15) 0.0566(18) -0.0053(13) -0.0174(14) -0.0099(13)
C21 0.042(2) 0.038(2) 0.054(2) 0.0113(18) -0.0199(19) -0.0160(17)
C22 0.049(3) 0.047(2) 0.065(3) 0.000(2) -0.012(2) -0.017(2)
O1S 0.64(3) 0.175(9) 0.386(17) 0.119(11) -0.37(2) -0.174(13)

loop_
_atom_type_symbol
_atom_type_description
_atom_type_scat_dispersion_real
_atom_type_scat_dispersion_imag
_atom_type_scat_source
C C 0.0033 0.0016 'International Tables Vol C Tables 4.2.6.8 and 6.1.1.4'
H H 0.0000 0.0000 'International Tables Vol C Tables 4.2.6.8 and 6.1.1.4'
N N 0.0061 0.0033 'International Tables Vol C Tables 4.2.6.8 and 6.1.1.4'
O O 0.0106 0.0060 'International Tables Vol C Tables 4.2.6.8 and 6.1.1.4'
Zn Zn 0.2839 1.4301 'International Tables Vol C Tables 4.2.6.8 and 6.1.1.4'

loop_
_geom_angle_atom_site_label_1
_geom_angle_atom_site_label_2
_geom_angle_atom_site_label_3
_geom_angle
_geom_angle_site_symmetry_1
_geom_angle_site_symmetry_3
_geom_angle_publ_flag
O3 Zn1 O7 100.60(13) . . ?
O3 Zn1 N8 108.72(13) . 1_456 ?
O7 Zn1 N8 112.15(12) . 1_456 ?
O3 Zn1 N1 111.84(13) . . ?
O7 Zn1 N1 108.32(14) . . ?
N8 Zn1 N1 114.37(13) 1_456 . ?
O2 Zn2 O5 97.38(12) . . ?
O2 Zn2 N5 115.01(13) . . ?
O5 Zn2 N5 121.19(13) . . ?
O2 Zn2 N4 106.16(13) . 1_645 ?
O5 Zn2 N4 106.46(13) . 1_645 ?
N5 Zn2 N4 109.22(13) . 1_645 ?
C19 O5 Zn2 108.3(3) . . ?
C18 O2 Zn2 124.3(3) . . ?
C6 N7 C5 107.3(3) . . ?
C6 N7 C4 126.9(4) . . ?
C5 N7 C4 125.7(4) . . ?
C15 O3 Zn1 117.0(3) . . ?
C12 N3 C13 107.7(3) . . ?
C12 N3 C11 125.4(4) . . ?
C13 N3 C11 126.6(4) . . ?
C6 N8 C24 106.0(3) . . ?
C6 N8 Zn1 125.7(3) . 1_654 ?
C24 N8 Zn1 128.0(3) . 1_654 ?
C2 N5 C1 106.1(3) . . ?
C2 N5 Zn2 124.3(3) . . ?
C1 N5 Zn2 129.6(2) . . ?
C12 N4 C23 106.3(3) . . ?
C12 N4 Zn2 127.4(3) . 1_465 ?
C23 N4 Zn2 126.2(3) . 1_465 ?
C2 N6 C3 107.7(3) . . ?
C2 N6 C4 125.4(4) . . ?
C3 N6 C4 126.8(3) . . ?
C10 N2 C9 106.9(4) . . ?
C10 N2 C11 127.3(4) . . ?
C9 N2 C11 125.8(4) . . ?
C10 N1 C8 105.7(4) . . ?
C10 N1 Zn1 129.1(3) . . ?
C8 N1 Zn1 125.1(3) . . ?
N7 C4 N6 112.0(3) . . ?
N4 C12 N3 110.2(3) . . ?
C3 C1 N5 109.2(4) . . ?
C5 C24 N8 110.0(4) . . ?
N8 C6 N7 110.5(3) . . ?
N3 C11 N2 110.0(4) . . ?
C17 C16 C15 123.4(4) . . ?
C23 C13 N3 106.4(4) . . ?
N1 C10 N2 111.7(4) . . ?
C16 C17 C18 125.5(4) . . ?
C24 C5 N7 106.2(3) . . ?
O1 C18 O2 124.7(4) . . ?
O1 C18 C17 121.4(4) . . ?
O2 C18 C17 113.8(3) . . ?
N5 C2 N6 110.7(3) . . ?
C20 C20 C19 124.9(5) 2_745 . ?
C13 C23 N4 109.4(4) . . ?
O6 C19 O5 122.9(4) . . ?
O6 C19 C20 118.7(4) . . ?
O5 C19 C20 118.4(4) . . ?
C1 C3 N6 106.2(4) . . ?
O4 C15 O3 124.9(4) . . ?
O4 C15 C16 118.8(4) . . ?
O3 C15 C16 116.3(4) . . ?
C9 C8 N1 108.8(5) . . ?
C8 C9 N2 106.9(5) . . ?
C21 O7 Zn1 111.3(2) . . ?
O8 C21 O7 123.7(4) . . ?
O8 C21 C22 116.1(4) . . ?
O7 C21 C22 120.1(4) . . ?
C22 C22 C21 123.1(6) 2_556 . ?

loop_
_geom_bond_atom_site_label_1
_geom_bond_atom_site_label_2
_geom_bond_distance
_geom_bond_site_symmetry_2
_geom_bond_publ_flag
Zn1 O3 1.952(3) . ?
Zn1 O7 1.984(3) . ?
Zn1 N8 1.993(3) 1_456 ?
Zn1 N1 2.003(3) . ?
Zn2 O2 1.940(3) . ?
Zn2 O5 1.982(3) . ?
Zn2 N5 1.986(3) . ?
Zn2 N4 2.025(3) 1_645 ?
O5 C19 1.275(5) . ?
O2 C18 1.262(5) . ?
N7 C6 1.352(5) . ?
N7 C5 1.369(5) . ?
N7 C4 1.453(5) . ?
O3 C15 1.273(5) . ?
N3 C12 1.351(5) . ?
N3 C13 1.367(5) . ?
N3 C11 1.447(5) . ?
N8 C6 1.308(5) . ?
N8 C24 1.376(5) . ?
N5 C2 1.316(4) . ?
N5 C1 1.374(5) . ?
N4 C12 1.310(5) . ?
N4 C23 1.383(5) . ?
O8 C21 1.215(5) . ?
O4 C15 1.243(5) . ?
O1 C18 1.233(5) . ?
N6 C2 1.334(5) . ?
N6 C3 1.367(5) . ?
N6 C4 1.456(5) . ?
N2 C10 1.329(5) . ?
N2 C9 1.348(7) . ?
N2 C11 1.463(5) . ?
N1 C10 1.303(5) . ?
N1 C8 1.363(6) . ?
O6 C19 1.227(5) . ?
C1 C3 1.346(5) . ?
C24 C5 1.335(6) . ?
C16 C17 1.300(6) . ?
C16 C15 1.497(6) . ?
C13 C23 1.336(6) . ?
C17 C18 1.500(5) . ?
C20 C20 1.287(9) 2_745 ?
C20 C19 1.489(5) . ?
C1S O1S 1.116(15) . ?
C8 C9 1.346(8) . ?
O7 C21 1.288(5) . ?
C21 C22 1.502(6) . ?
C22 C22 1.312(9) 2_556 ?
